data_7226019
loop_
_publ_author_name
'Irgashev, Roman A.'
'Kazin, Nikita A.'
'Kim, Grigory A.'
'Rusinov, Gennady L.'
'Charushin, Valery N.'

_publ_section_title
;
 A new synthetic approach to fused nine-ring systems of the
 indolo[3,2-b]carbazole family through double Pd-catalyzed intramolecular
 C--H arylation
;
_journal_issue 74
_journal_name_full 'RSC Adv.'
_journal_page_first 70106
_journal_paper_doi 10.1039/C6RA11796A
_journal_volume 6
_journal_year 2016
_chemical_formula_moiety '2(C28 H24 N O)'
_chemical_formula_sum 'C56 H48 N2 O2'
_chemical_formula_weight 780.96
_chemical_name_systematic
6,15-Dihexyl-7,16-diphenyl-6,15-dihydroindeno[1,2-b]indeno[2',1':5,6]indolo[2,3-h]carbazole-9,18-dione
_space_group_crystal_system monoclinic
_space_group_IT_number 14
_space_group_name_Hall '-P 2ybc'
_space_group_name_H-M_alt 'P 1 21/c 1'
_symmetry_space_group_name_Hall '-P 2ybc'
_symmetry_space_group_name_H-M 'P 1 21/c 1'
_atom_sites_solution_hydrogens geom
_atom_sites_solution_primary direct
_atom_sites_solution_secondary difmap
_audit_creation_date 2015-09-14
_audit_creation_method
;
  Olex2 1.2-ac2
  (compiled 2012.03.27 svn.r2268, GUI svn.r4156)
;
_audit_update_record
;
2016-05-05 deposited with the CCDC.
2016-07-11 downloaded from the CCDC.
;
_cell_angle_alpha 90.00
_cell_angle_beta 100.188(6)
_cell_angle_gamma 90.00
_cell_formula_units_Z 4
_cell_length_a 10.9788(8)
_cell_length_b 25.286(3)
_cell_length_c 16.0994(7)
_cell_measurement_reflns_used 2454
_cell_measurement_temperature 295(2)
_cell_measurement_theta_max 21.4440
_cell_measurement_theta_min 2.5830
_cell_volume 4398.9(6)
_computing_cell_refinement
;
CrysAlisPro, Agilent Technologies,
Version 1.171.36.32 (release 02-08-2013 CrysAlis171 .NET)
(compiled Aug  2 2013,16:46:58)
;
_computing_data_collection
;
CrysAlisPro, Agilent Technologies,
Version 1.171.36.32 (release 02-08-2013 CrysAlis171 .NET)
(compiled Aug  2 2013,16:46:58)
;
_computing_data_reduction
;
CrysAlisPro, Agilent Technologies,
Version 1.171.36.32 (release 02-08-2013 CrysAlis171 .NET)
(compiled Aug  2 2013,16:46:58)
;
_computing_molecular_graphics
;
O. V. Dolomanov, L. J. Bourhis, R. J. Gildea, J. A. K. Howard and H. Puschmann,
OLEX2: a complete structure solution, refinement and analysis program.
J. Appl. Cryst. (2009). 42, 339-341.
;
_computing_publication_material
;
O. V. Dolomanov, L. J. Bourhis, R. J. Gildea, J. A. K. Howard and H. Puschmann,
OLEX2: a complete structure solution, refinement and analysis program.
J. Appl. Cryst. (2009). 42, 339-341.
;
_computing_structure_refinement
;
SHELXL, G.M. Sheldrick, Acta Cryst.
(2008). A64, 112-122
;
_computing_structure_solution
;
SHELXS, G.M. Sheldrick, Acta Cryst.
(2008). A64, 112-122
;
_diffrn_ambient_temperature 295(2)
_diffrn_detector_area_resol_mean 15.9555
_diffrn_measured_fraction_theta_full 0.9985
_diffrn_measured_fraction_theta_max 0.9985
_diffrn_measurement_details
;
  1 omega  -20.00   21.00   1.0000  200.0000
omega____ theta____ kappa____ phi______ frames
    -      -21.1050  -99.0000   60.0000 41

  2 omega  -25.00   65.00   1.0000  200.0000
omega____ theta____ kappa____ phi______ frames
    -       23.4490  -99.0000 -120.0000 90

  3 omega  -18.00   95.00   1.0000  200.0000
omega____ theta____ kappa____ phi______ frames
    -       23.4490    0.0000 -150.0000 113
;
_diffrn_measurement_device_type 'Xcalibur, Eos'
_diffrn_measurement_method '\w scans'
_diffrn_orient_matrix_UB_11 0.0137823000
_diffrn_orient_matrix_UB_12 -0.0271017000
_diffrn_orient_matrix_UB_13 -0.0049715000
_diffrn_orient_matrix_UB_21 0.0403669000
_diffrn_orient_matrix_UB_22 0.0003256000
_diffrn_orient_matrix_UB_23 0.0395925000
_diffrn_orient_matrix_UB_31 -0.0498647000
_diffrn_orient_matrix_UB_32 -0.0072736000
_diffrn_orient_matrix_UB_33 0.0202731000
_diffrn_radiation_monochromator graphite
_diffrn_radiation_type 'Mo K\a'
_diffrn_radiation_wavelength 0.7107
_diffrn_reflns_av_R_equivalents 0.0431
_diffrn_reflns_av_unetI/netI 0.0804
_diffrn_reflns_limit_h_max 13
_diffrn_reflns_limit_h_min -13
_diffrn_reflns_limit_k_max 28
_diffrn_reflns_limit_k_min -31
_diffrn_reflns_limit_l_max 15
_diffrn_reflns_limit_l_min -20
_diffrn_reflns_number 19797
_diffrn_reflns_theta_full 26.37
_diffrn_reflns_theta_max 26.37
_diffrn_reflns_theta_min 2.06
_diffrn_source 'Enhance (Mo) X-ray Source'
_exptl_absorpt_coefficient_mu 0.071
_exptl_absorpt_correction_T_max 1.00000
_exptl_absorpt_correction_T_min 0.75090
_exptl_absorpt_correction_type multi-scan
_exptl_absorpt_process_details
;
CrysAlisPro, Agilent Technologies,
Version 1.171.36.32 (release 02-08-2013 CrysAlis171 .NET)
(compiled Aug  2 2013,16:46:58)
Empirical absorption correction using spherical harmonics,
 implemented in SCALE3 ABSPACK scaling algorithm.
;
_exptl_crystal_colour orange
_exptl_crystal_colour_primary orange
_exptl_crystal_density_diffrn 1.179
_exptl_crystal_density_method 'not measured'
_exptl_crystal_description plate
_exptl_crystal_F_000 1656
_exptl_crystal_preparation Luminescent
_exptl_crystal_recrystallization_method 'Re-crystallisation from solvent'
_exptl_crystal_size_max 0.25
_exptl_crystal_size_mid 0.2
_exptl_crystal_size_min 0.15
_refine_diff_density_max 0.297
_refine_diff_density_min -0.184
_refine_diff_density_rms 0.038
_refine_ls_extinction_method none
_refine_ls_goodness_of_fit_ref 1.001
_refine_ls_hydrogen_treatment mixed
_refine_ls_matrix_type full
_refine_ls_number_parameters 642
_refine_ls_number_reflns 8977
_refine_ls_number_restraints 142
_refine_ls_restrained_S_all 1.037
_refine_ls_R_factor_all 0.1733
_refine_ls_R_factor_gt 0.0680
_refine_ls_shift/su_max 0.000
_refine_ls_shift/su_mean 0.000
_refine_ls_structure_factor_coef Fsqd
_refine_ls_weighting_details 'calc w=1/[\s^2^(Fo^2^)+(0.0950P)^2^+0.0000P] where P=(Fo^2^+2Fc^2^)/3'
_refine_ls_weighting_scheme calc
_refine_ls_wR_factor_gt 0.1632
_refine_ls_wR_factor_ref 0.2204
_reflns_number_gt 3820
_reflns_number_total 8977
_reflns_threshold_expression >2sigma(I)
_cod_data_source_file c6ra11796a2.cif
_cod_data_source_block exp_664
_cod_database_code 7226019
_reflns_odcompleteness_completeness 82.38
_reflns_odcompleteness_iscentric 1
_reflns_odcompleteness_theta 28.22
_solvent_exptl_crystal_recrystallization_method chloroform

loop_
_space_group_symop_id
_space_group_symop_operation_xyz
1 'x, y, z'
2 '-x, y+1/2, -z+1/2'
3 '-x, -y, -z'
4 'x, -y-1/2, z-1/2'

loop_
_atom_site_label
_atom_site_type_symbol
_atom_site_fract_x
_atom_site_fract_y
_atom_site_fract_z
_atom_site_U_iso_or_equiv
_atom_site_adp_type
_atom_site_occupancy
_atom_site_symmetry_multiplicity
_atom_site_calc_flag
_atom_site_refinement_flags
_atom_site_disorder_assembly
_atom_site_disorder_group
C15A C 0.0681(3) 0.45397(13) 0.00294(16) 0.0547(8) Uani 1 1 d . . .
C16A C 0.0290(3) 0.47400(13) 0.07631(16) 0.0585(8) Uani 1 1 d . . .
C17A C 0.0397(3) 0.47973(13) -0.07503(16) 0.0556(8) Uani 1 1 d . . .
C4A C 0.2331(3) 0.31545(13) 0.11440(18) 0.0624(8) Uani 1 1 d . . .
N1A N 0.0686(3) 0.43882(12) 0.14267(14) 0.0731(8) Uani 1 1 d . . .
C12A C 0.2372(3) 0.32194(13) 0.02793(17) 0.0583(8) Uani 1 1 d . . .
C14A C 0.1322(3) 0.40465(13) 0.02622(16) 0.0555(8) Uani 1 1 d . . .
C18A C 0.0846(3) 0.45592(13) -0.14972(16) 0.0552(8) Uani 1 1 d . . .
O24A O 0.3227(2) 0.26761(10) -0.07112(14) 0.0844(7) Uani 1 1 d . . .
C13A C 0.1873(3) 0.36577(13) -0.01590(18) 0.0584(8) Uani 1 1 d . . .
H13A H 0.1904 0.3694 -0.0730 0.070 Uiso 1 1 calc R . .
C11A C 0.3035(3) 0.27656(13) -0.0002(2) 0.0658(9) Uani 1 1 d . . .
C5A C 0.2992(3) 0.26628(13) 0.14377(19) 0.0649(8) Uani 1 1 d . . .
C2A C 0.1291(3) 0.39712(14) 0.11332(17) 0.0636(9) Uani 1 1 d . . .
C19A C 0.2054(3) 0.46282(14) -0.16036(18) 0.0679(9) Uani 1 1 d . . .
H19A H 0.2588 0.4836 -0.1225 0.082 Uiso 1 1 calc R . .
C3A C 0.1799(3) 0.35275(13) 0.15821(18) 0.0694(9) Uani 1 1 d . . .
H3A H 0.1777 0.3487 0.2153 0.083 Uiso 1 1 calc R A .
C10A C 0.3446(3) 0.24363(14) 0.0766(2) 0.0666(9) Uani 1 1 d . . .
C21A C 0.1685(4) 0.40927(17) -0.2836(2) 0.0891(12) Uani 1 1 d . . .
H21A H 0.1968 0.3936 -0.3289 0.107 Uiso 1 1 calc R . .
C22A C 0.0483(4) 0.40248(16) -0.2741(2) 0.0835(11) Uani 1 1 d . . .
H22A H -0.0052 0.3825 -0.3131 0.100 Uiso 1 1 calc R . .
C23A C 0.0065(3) 0.42526(14) -0.20696(18) 0.0697(9) Uani 1 1 d . . .
H23A H -0.0749 0.4200 -0.2000 0.084 Uiso 1 1 calc R . .
C20A C 0.2472(3) 0.43889(16) -0.2272(2) 0.0831(11) Uani 1 1 d . . .
H20A H 0.3292 0.4430 -0.2337 0.100 Uiso 1 1 calc R . .
C9A C 0.4165(3) 0.19900(15) 0.0873(2) 0.0832(10) Uani 1 1 d . . .
H9A H 0.4480 0.1846 0.0424 0.100 Uiso 1 1 calc R . .
C7A C 0.3931(4) 0.19717(17) 0.2319(3) 0.0943(12) Uani 1 1 d . . .
H7A H 0.4082 0.1805 0.2842 0.113 Uiso 1 1 calc R . .
C6A C 0.3229(3) 0.24259(16) 0.2223(2) 0.0815(10) Uani 1 1 d . . .
H6A H 0.2922 0.2570 0.2676 0.098 Uiso 1 1 calc R . .
C8A C 0.4412(4) 0.17586(16) 0.1662(3) 0.0964(12) Uani 1 1 d . . .
H8A H 0.4906 0.1458 0.1749 0.116 Uiso 1 1 calc R . .
C30A C 0.0423(12) 0.3115(5) 0.5089(7) 0.166(5) Uani 0.65 1 d PDU A 1
H30A H 0.0041 0.2871 0.4664 0.249 Uiso 0.65 1 calc PR A 1
H30B H 0.0125 0.3049 0.5605 0.249 Uiso 0.65 1 calc PR A 1
H30C H 0.1304 0.3069 0.5181 0.249 Uiso 0.65 1 calc PR A 1
C26B C -0.0406(8) 0.4202(4) 0.2571(5) 0.084(3) Uani 0.50 1 d PU A 1
H26A H -0.1142 0.4365 0.2251 0.101 Uiso 0.50 1 calc PR A 1
H26B H -0.0398 0.3837 0.2385 0.101 Uiso 0.50 1 calc PR A 1
C25B C 0.0730(8) 0.4481(3) 0.2326(4) 0.0513(18) Uani 0.50 1 d P A 1
H25A H 0.0703 0.4857 0.2440 0.062 Uiso 0.50 1 calc PR A 1
H25B H 0.1488 0.4337 0.2650 0.062 Uiso 0.50 1 calc PR A 1
C26A C 0.0911(7) 0.4472(4) 0.2916(5) 0.091(2) Uani 0.50 1 d PU A 2
H26C H 0.1084 0.4844 0.2846 0.109 Uiso 0.50 1 calc PR A 2
H26D H 0.1676 0.4277 0.2935 0.109 Uiso 0.50 1 calc PR A 2
C27A C 0.0420(9) 0.4391(4) 0.3778(5) 0.105(3) Uani 0.50 1 d PDU A 2
H27A H 0.1013 0.4588 0.4179 0.126 Uiso 0.50 1 calc PR A 2
H27B H -0.0330 0.4602 0.3697 0.126 Uiso 0.50 1 calc PR A 2
C25A C 0.0016(10) 0.4294(4) 0.2210(5) 0.071(2) Uani 0.50 1 d P A 2
H25C H -0.0742 0.4498 0.2156 0.085 Uiso 0.50 1 calc PR A 2
H25D H -0.0177 0.3923 0.2267 0.085 Uiso 0.50 1 calc PR A 2
C28A C 0.0501(10) 0.3749(4) 0.3955(5) 0.127(3) Uani 0.65 1 d PDU A 1
H28A H 0.0472 0.3423 0.3634 0.152 Uiso 0.65 1 calc PR A 1
H28B H 0.1335 0.3890 0.4032 0.152 Uiso 0.65 1 calc PR A 1
C29A C 0.0119(14) 0.3648(4) 0.4812(6) 0.155(4) Uani 0.65 1 d PDU A 1
H29A H 0.0543 0.3895 0.5225 0.186 Uiso 0.65 1 calc PR A 1
H29B H -0.0764 0.3704 0.4766 0.186 Uiso 0.65 1 calc PR A 1
C27B C -0.0534(9) 0.4199(4) 0.3439(5) 0.111(3) Uani 0.50 1 d PDU A 1
H27C H -0.1371 0.4100 0.3490 0.133 Uiso 0.50 1 calc PR A 1
H27D H -0.0364 0.4548 0.3681 0.133 Uiso 0.50 1 calc PR A 1
N1 N 0.5089(3) 0.43199(12) 0.13572(15) 0.0732(8) Uani 1 1 d . . .
O24 O 0.2657(2) 0.61193(13) 0.34054(16) 0.0948(8) Uani 1 1 d . . .
C15 C 0.4539(3) 0.51169(14) 0.07190(17) 0.0599(8) Uani 1 1 d . . .
C13 C 0.3695(3) 0.54922(14) 0.20317(18) 0.0665(9) Uani 1 1 d . . .
H13 H 0.3450 0.5823 0.1812 0.080 Uiso 1 1 calc R B .
C14 C 0.4210(3) 0.51196(14) 0.15571(18) 0.0632(8) Uani 1 1 d . B .
C16 C 0.5104(3) 0.46194(14) 0.06241(18) 0.0632(8) Uani 1 1 d . . .
C12 C 0.3560(3) 0.53534(15) 0.28361(18) 0.0678(9) Uani 1 1 d . B .
C18 C 0.3764(3) 0.60104(14) 0.02278(18) 0.0649(9) Uani 1 1 d . . .
C4 C 0.3923(3) 0.48579(16) 0.3184(2) 0.0736(10) Uani 1 1 d . . .
C10 C 0.3122(3) 0.53219(18) 0.4222(2) 0.0827(11) Uani 1 1 d . . .
C2 C 0.4569(3) 0.46230(15) 0.19145(19) 0.0700(9) Uani 1 1 d . B .
C17 C 0.4418(3) 0.55093(13) 0.00950(18) 0.0602(8) Uani 1 1 d . . .
C11 C 0.3056(3) 0.56683(19) 0.3473(2) 0.0775(10) Uani 1 1 d . B .
C5 C 0.3648(3) 0.48399(18) 0.4053(2) 0.0852(12) Uani 1 1 d . . .
C19 C 0.4415(3) 0.64585(16) 0.0524(2) 0.0769(10) Uani 1 1 d . . .
H19 H 0.5275 0.6452 0.0626 0.092 Uiso 1 1 calc R . .
C9 C 0.2773(4) 0.5418(2) 0.4992(2) 0.1049(14) Uani 1 1 d . . .
H9 H 0.2425 0.5740 0.5103 0.126 Uiso 1 1 calc R . .
C3 C 0.4429(3) 0.44863(16) 0.2737(2) 0.0800(10) Uani 1 1 d . B .
H3 H 0.4670 0.4157 0.2966 0.096 Uiso 1 1 calc R . .
C22 C 0.1870(4) 0.6482(2) 0.0242(3) 0.0994(13) Uani 1 1 d . . .
H22 H 0.1009 0.6487 0.0154 0.119 Uiso 1 1 calc R B .
C23 C 0.2481(3) 0.60286(16) 0.0095(2) 0.0814(11) Uani 1 1 d . . .
H23 H 0.2029 0.5728 -0.0097 0.098 Uiso 1 1 calc R . .
C20 C 0.3806(4) 0.69146(17) 0.0671(2) 0.0944(12) Uani 1 1 d . . .
H20 H 0.4253 0.7215 0.0872 0.113 Uiso 1 1 calc R B .
C8 C 0.2955(4) 0.5022(2) 0.5591(3) 0.1203(18) Uani 1 1 d . . .
H8 H 0.2726 0.5079 0.6113 0.144 Uiso 1 1 calc R B .
C21 C 0.2522(4) 0.6925(2) 0.0517(3) 0.1042(14) Uani 1 1 d . . .
H21 H 0.2107 0.7236 0.0603 0.125 Uiso 1 1 calc R . .
C6 C 0.3821(4) 0.4450(2) 0.4653(2) 0.1059(14) Uani 1 1 d . . .
H6 H 0.4169 0.4127 0.4544 0.127 Uiso 1 1 calc R B .
C7 C 0.3468(4) 0.4545(2) 0.5430(3) 0.1192(17) Uani 1 1 d . . .
H7 H 0.3579 0.4284 0.5844 0.143 Uiso 1 1 calc R . .
C26 C 0.6663(6) 0.3668(3) 0.1999(4) 0.095(2) Uani 0.65 1 d PDU B 1
H26E H 0.6773 0.3819 0.2561 0.113 Uiso 0.65 1 calc PR B 1
H26F H 0.7300 0.3797 0.1703 0.113 Uiso 0.65 1 calc PR B 1
C27 C 0.6868(16) 0.3132(6) 0.2414(9) 0.225(8) Uani 0.65 1 d PDU B 2
H27E H 0.7436 0.3400 0.2682 0.270 Uiso 0.65 1 calc PR B 2
H27F H 0.6622 0.2910 0.2847 0.270 Uiso 0.65 1 calc PR B 2
C28 C 0.7412(15) 0.2832(6) 0.1861(9) 0.196(5) Uani 0.65 1 d PDU B 2
H28E H 0.7238 0.3031 0.1338 0.235 Uiso 0.65 1 calc PR B 2
H28F H 0.6886 0.2521 0.1766 0.235 Uiso 0.65 1 calc PR B 2
C29C C 0.8692(19) 0.2613(10) 0.1864(11) 0.196(9) Uani 0.35 1 d PDU B 2
H29E H 0.8586 0.2355 0.1411 0.235 Uiso 0.35 1 calc PR B 2
H29F H 0.9149 0.2904 0.1672 0.235 Uiso 0.35 1 calc PR B 2
C29 C 0.8262(11) 0.2398(5) 0.2340(9) 0.181(4) Uani 0.65 1 d PDU B 1
H29G H 0.7997 0.2308 0.1751 0.217 Uiso 0.65 1 calc PR B 1
H29H H 0.7875 0.2155 0.2680 0.217 Uiso 0.65 1 calc PR B 1
C30 C 0.9579(11) 0.2363(4) 0.2562(7) 0.291(5) Uani 1 1 d DU . .
H30J H 0.9771 0.2608 0.3022 0.437 Uiso 0.35 1 calc PR B 2
H30K H 1.0324 0.2270 0.2363 0.437 Uiso 0.35 1 calc PR B 2
H30L H 0.9212 0.2051 0.2751 0.437 Uiso 0.35 1 calc PR B 2
H30G H 0.9826 0.2427 0.3156 0.437 Uiso 0.65 1 calc PR B 1
H30H H 0.9952 0.2623 0.2251 0.437 Uiso 0.65 1 calc PR B 1
H30I H 0.9844 0.2017 0.2428 0.437 Uiso 0.65 1 calc PR B 1
C25 C 0.5340(5) 0.3757(2) 0.1494(3) 0.0594(14) Uani 0.65 1 d PDU B 1
H25E H 0.5258 0.3579 0.0953 0.071 Uiso 0.65 1 calc PR B 1
H25F H 0.4739 0.3606 0.1801 0.071 Uiso 0.65 1 calc PR B 1
C28C C 0.7958(14) 0.2865(8) 0.2472(11) 0.143(6) Uani 0.35 1 d PDU B 1
H28G H 0.8522 0.3107 0.2267 0.172 Uiso 0.35 1 calc PR B 1
H28H H 0.8021 0.2921 0.3074 0.172 Uiso 0.35 1 calc PR B 1
C30B C -0.030(2) 0.3280(12) 0.484(2) 0.195(12) Uani 0.35 1 d PDU A 2
H30D H -0.0306 0.3335 0.5425 0.293 Uiso 0.35 1 calc PR A 2
H30E H -0.0252 0.2908 0.4725 0.293 Uiso 0.35 1 calc PR A 2
H30F H -0.1037 0.3424 0.4507 0.293 Uiso 0.35 1 calc PR A 2
C27C C 0.6584(15) 0.2983(7) 0.2011(13) 0.117(5) Uani 0.35 1 d PDU B 1
H27G H 0.5975 0.2857 0.2333 0.141 Uiso 0.35 1 calc PR B 1
H27H H 0.6413 0.2836 0.1446 0.141 Uiso 0.35 1 calc PR B 1
C29B C 0.084(2) 0.3560(9) 0.460(2) 0.194(10) Uani 0.35 1 d PDU A 2
H29C H 0.1448 0.3653 0.5087 0.233 Uiso 0.35 1 calc PR A 2
H29D H 0.1227 0.3351 0.4209 0.233 Uiso 0.35 1 calc PR A 2
C25C C 0.6177(17) 0.3937(5) 0.1744(9) 0.096(4) Uani 0.35 1 d PDU B 2
H25G H 0.6800 0.3915 0.1387 0.115 Uiso 0.35 1 calc PR B 2
H25H H 0.6565 0.4050 0.2305 0.115 Uiso 0.35 1 calc PR B 2
C26C C 0.5527(16) 0.3434(6) 0.1769(11) 0.146(7) Uani 0.35 1 d PDU B 2
H26G H 0.5298 0.3270 0.1219 0.175 Uiso 0.35 1 calc PR B 2
H26H H 0.4818 0.3457 0.2051 0.175 Uiso 0.35 1 calc PR B 2
C28B C 0.0175(18) 0.4038(9) 0.4174(10) 0.144(7) Uani 0.35 1 d PDU A 2
H28C H -0.0545 0.3885 0.3818 0.172 Uiso 0.35 1 calc PR A 2
H28D H -0.0142 0.4209 0.4631 0.172 Uiso 0.35 1 calc PR A 2

loop_
_atom_site_aniso_label
_atom_site_aniso_U_11
_atom_site_aniso_U_22
_atom_site_aniso_U_33
_atom_site_aniso_U_23
_atom_site_aniso_U_13
_atom_site_aniso_U_12
C15A 0.0634(18) 0.060(2) 0.0416(15) 0.0023(15) 0.0117(13) 0.0080(15)
C16A 0.0695(19) 0.066(2) 0.0405(15) 0.0038(16) 0.0125(13) 0.0126(17)
C17A 0.0629(18) 0.064(2) 0.0416(15) 0.0002(15) 0.0133(13) 0.0051(16)
C4A 0.0667(19) 0.064(2) 0.0550(18) 0.0062(17) 0.0075(14) 0.0068(17)
N1A 0.107(2) 0.075(2) 0.0408(13) 0.0096(14) 0.0218(13) 0.0315(16)
C12A 0.0624(18) 0.061(2) 0.0517(17) 0.0018(17) 0.0111(13) 0.0059(16)
C14A 0.0596(17) 0.062(2) 0.0455(15) 0.0036(16) 0.0121(13) 0.0050(16)
C18A 0.0638(19) 0.062(2) 0.0411(15) 0.0021(15) 0.0142(13) 0.0082(16)
O24A 0.1084(18) 0.0797(18) 0.0708(15) -0.0021(13) 0.0316(13) 0.0157(14)
C13A 0.0636(18) 0.065(2) 0.0483(16) 0.0016(17) 0.0142(14) 0.0040(16)
C11A 0.069(2) 0.067(2) 0.064(2) -0.0068(19) 0.0192(16) -0.0016(17)
C5A 0.071(2) 0.058(2) 0.064(2) 0.0055(18) 0.0095(16) 0.0055(17)
C2A 0.079(2) 0.067(2) 0.0461(16) 0.0043(17) 0.0137(14) 0.0161(18)
C19A 0.070(2) 0.080(3) 0.0561(18) -0.0038(18) 0.0175(15) -0.0021(17)
C3A 0.092(2) 0.071(3) 0.0470(16) 0.0090(18) 0.0164(15) 0.0216(19)
C10A 0.073(2) 0.056(2) 0.069(2) 0.0057(19) 0.0092(16) 0.0036(18)
C21A 0.104(3) 0.110(3) 0.060(2) -0.017(2) 0.034(2) 0.012(2)
C22A 0.090(3) 0.099(3) 0.063(2) -0.024(2) 0.0184(18) -0.003(2)
C23A 0.072(2) 0.087(3) 0.0521(17) -0.0046(19) 0.0155(16) 0.0033(18)
C20A 0.077(2) 0.108(3) 0.072(2) -0.003(2) 0.0357(19) 0.005(2)
C9A 0.093(3) 0.068(3) 0.090(3) 0.004(2) 0.019(2) 0.017(2)
C7A 0.111(3) 0.079(3) 0.088(3) 0.020(2) 0.004(2) 0.018(2)
C6A 0.099(3) 0.079(3) 0.065(2) 0.012(2) 0.0080(17) 0.016(2)
C8A 0.105(3) 0.073(3) 0.107(3) 0.018(3) 0.007(2) 0.026(2)
C30A 0.203(10) 0.151(10) 0.141(8) 0.055(7) 0.021(7) 0.044(8)
C26B 0.098(6) 0.095(6) 0.073(5) 0.009(4) 0.053(4) -0.015(4)
C25B 0.070(5) 0.063(5) 0.021(3) 0.000(3) 0.007(3) 0.004(4)
C26A 0.096(5) 0.098(6) 0.078(5) 0.007(5) 0.014(4) 0.006(4)
C27A 0.115(6) 0.141(7) 0.060(4) 0.000(5) 0.020(4) 0.016(5)
C25A 0.070(6) 0.080(7) 0.061(6) 0.000(5) 0.009(5) 0.001(5)
C28A 0.168(7) 0.126(7) 0.092(5) -0.002(5) 0.039(5) 0.008(5)
C29A 0.179(8) 0.179(9) 0.117(6) 0.031(6) 0.052(6) 0.020(7)
C27B 0.113(6) 0.141(7) 0.088(5) 0.010(5) 0.042(5) -0.008(5)
N1 0.0896(19) 0.075(2) 0.0589(16) 0.0058(16) 0.0241(14) 0.0130(16)
O24 0.107(2) 0.099(2) 0.0850(17) -0.0137(17) 0.0361(14) 0.0066(17)
C15 0.0603(18) 0.069(2) 0.0523(17) -0.0030(18) 0.0144(14) -0.0068(16)
C13 0.066(2) 0.074(2) 0.0611(19) -0.0042(18) 0.0174(15) -0.0048(17)
C14 0.0626(19) 0.072(3) 0.0563(18) -0.0024(19) 0.0143(14) -0.0062(17)
C16 0.068(2) 0.070(2) 0.0533(18) 0.0014(18) 0.0158(14) -0.0023(17)
C12 0.068(2) 0.085(3) 0.0533(18) -0.0016(19) 0.0178(15) -0.0027(18)
C18 0.070(2) 0.070(3) 0.0573(18) -0.0028(18) 0.0175(15) -0.0054(18)
C4 0.073(2) 0.093(3) 0.0577(19) 0.005(2) 0.0200(16) 0.010(2)
C10 0.077(2) 0.115(4) 0.061(2) 0.000(2) 0.0264(17) 0.005(2)
C2 0.071(2) 0.082(3) 0.0596(19) -0.001(2) 0.0194(16) -0.0003(19)
C17 0.0603(18) 0.066(2) 0.0556(17) -0.0044(18) 0.0153(14) -0.0053(16)
C11 0.070(2) 0.097(3) 0.069(2) -0.014(2) 0.0221(17) -0.003(2)
C5 0.085(2) 0.120(4) 0.055(2) 0.014(2) 0.0244(17) 0.016(2)
C19 0.079(2) 0.073(3) 0.081(2) -0.007(2) 0.0188(18) -0.006(2)
C9 0.105(3) 0.149(4) 0.069(2) 0.002(3) 0.038(2) 0.022(3)
C3 0.090(2) 0.089(3) 0.065(2) 0.011(2) 0.0239(18) 0.014(2)
C22 0.075(3) 0.107(4) 0.117(3) -0.015(3) 0.019(2) 0.009(3)
C23 0.068(2) 0.086(3) 0.090(2) -0.014(2) 0.0147(18) -0.001(2)
C20 0.109(3) 0.073(3) 0.102(3) -0.017(2) 0.020(2) -0.004(2)
C8 0.122(4) 0.181(6) 0.068(2) 0.017(3) 0.043(2) 0.031(3)
C21 0.103(3) 0.105(4) 0.107(3) -0.014(3) 0.026(3) 0.029(3)
C6 0.118(3) 0.136(4) 0.073(2) 0.021(3) 0.042(2) 0.031(3)
C7 0.130(4) 0.159(5) 0.080(3) 0.031(3) 0.048(3) 0.036(3)
C26 0.075(4) 0.105(5) 0.101(4) 0.038(4) 0.011(3) 0.029(4)
C27 0.241(11) 0.213(11) 0.213(11) 0.021(9) 0.020(8) 0.039(8)
C28 0.220(9) 0.176(9) 0.186(9) -0.012(8) 0.016(8) 0.013(8)
C29C 0.185(12) 0.212(13) 0.189(12) 0.021(9) 0.029(9) -0.035(9)
C29 0.194(8) 0.142(8) 0.201(8) 0.025(7) 0.016(7) 0.013(7)
C30 0.301(9) 0.219(8) 0.354(9) -0.044(7) 0.060(8) 0.005(7)
C25 0.067(3) 0.054(4) 0.059(3) -0.001(3) 0.016(2) -0.007(3)
C28C 0.161(9) 0.123(9) 0.138(9) -0.032(8) 0.005(8) 0.052(8)
C30B 0.22(2) 0.145(17) 0.22(2) -0.010(15) 0.047(15) -0.029(15)
C27C 0.127(9) 0.092(9) 0.116(8) 0.003(7) -0.025(7) 0.028(7)
C29B 0.182(13) 0.188(14) 0.217(14) -0.001(10) 0.046(10) 0.022(9)
C25C 0.106(8) 0.101(9) 0.085(7) 0.000(7) 0.031(6) 0.000(7)
C26C 0.147(10) 0.153(11) 0.140(10) -0.006(8) 0.035(8) -0.006(9)
C28B 0.174(10) 0.167(11) 0.096(9) 0.031(9) 0.038(8) 0.001(9)

loop_
_atom_type_symbol
_atom_type_description
_atom_type_scat_dispersion_real
_atom_type_scat_dispersion_imag
_atom_type_scat_source
C C 0.0033 0.0016 'International Tables Vol C Tables 4.2.6.8 and 6.1.1.4'
H H 0.0000 0.0000 'International Tables Vol C Tables 4.2.6.8 and 6.1.1.4'
N N 0.0061 0.0033 'International Tables Vol C Tables 4.2.6.8 and 6.1.1.4'
O O 0.0106 0.0060 'International Tables Vol C Tables 4.2.6.8 and 6.1.1.4'

loop_
_geom_angle_atom_site_label_1
_geom_angle_atom_site_label_2
_geom_angle_atom_site_label_3
_geom_angle
_geom_angle_site_symmetry_1
C16A C15A C14A 107.3(2) .
C17A C15A C16A 121.9(3) .
C17A C15A C14A 130.8(2) .
C17A C16A C15A 122.1(3) 3_565
C17A C16A N1A 129.8(2) 3_565
N1A C16A C15A 108.0(3) .
C15A C17A C18A 118.6(3) .
C16A C17A C15A 116.0(2) 3_565
C16A C17A C18A 125.4(2) 3_565
C12A C4A C5A 108.4(3) .
C3A C4A C12A 121.3(3) .
C3A C4A C5A 130.3(3) .
C16A N1A C25B 127.4(4) .
C16A N1A C25A 125.3(4) .
C2A N1A C16A 109.2(2) .
C2A N1A C25B 122.1(4) .
C2A N1A C25A 118.6(4) .
C25B N1A C25A 34.3(3) .
C4A C12A C11A 108.5(3) .
C13A C12A C4A 121.4(3) .
C13A C12A C11A 130.1(3) .
C13A C14A C15A 135.7(2) .
C13A C14A C2A 118.3(3) .
C2A C14A C15A 106.0(2) .
C19A C18A C17A 120.5(3) .
C19A C18A C23A 119.1(3) .
C23A C18A C17A 120.4(3) .
C12A C13A C14A 119.2(3) .
C12A C13A H13A 120.4 .
C14A C13A H13A 120.4 .
C12A C11A C10A 105.9(3) .
O24A C11A C12A 127.6(3) .
O24A C11A C10A 126.6(3) .
C10A C5A C4A 108.7(3) .
C6A C5A C4A 131.4(3) .
C6A C5A C10A 119.8(3) .
N1A C2A C14A 109.5(3) .
N1A C2A C3A 127.7(3) .
C3A C2A C14A 122.7(3) .
C18A C19A H19A 120.0 .
C18A C19A C20A 120.1(3) .
C20A C19A H19A 120.0 .
C4A C3A C2A 117.1(3) .
C4A C3A H3A 121.5 .
C2A C3A H3A 121.5 .
C5A C10A C11A 108.5(3) .
C9A C10A C11A 130.3(3) .
C9A C10A C5A 121.2(3) .
C22A C21A H21A 119.8 .
C20A C21A H21A 119.8 .
C20A C21A C22A 120.4(3) .
C21A C22A H22A 120.0 .
C21A C22A C23A 119.9(3) .
C23A C22A H22A 120.0 .
C18A C23A H23A 119.8 .
C22A C23A C18A 120.4(3) .
C22A C23A H23A 119.8 .
C19A C20A H20A 120.0 .
C21A C20A C19A 120.1(3) .
C21A C20A H20A 120.0 .
C10A C9A H9A 120.7 .
C10A C9A C8A 118.7(3) .
C8A C9A H9A 120.7 .
C6A C7A H7A 119.1 .
C8A C7A H7A 119.1 .
C8A C7A C6A 121.7(4) .
C5A C6A H6A 120.8 .
C7A C6A C5A 118.4(3) .
C7A C6A H6A 120.8 .
C9A C8A H8A 119.9 .
C7A C8A C9A 120.1(4) .
C7A C8A H8A 119.9 .
H26A C26B H26B 107.1 .
C25B C26B H26A 107.7 .
C25B C26B H26B 107.7 .
C27B C26B H26A 107.7 .
C27B C26B H26B 107.7 .
C27B C26B C25B 118.4(7) .
N1A C25B C26B 107.0(7) .
N1A C25B H25A 110.3 .
N1A C25B H25B 110.3 .
C26B C25B H25A 110.3 .
C26B C25B H25B 110.3 .
H25A C25B H25B 108.6 .
H26C C26A H26D 108.0 .
C27A C26A H26C 109.4 .
C27A C26A H26D 109.4 .
C25A C26A H26C 109.4 .
C25A C26A H26D 109.4 .
C25A C26A C27A 111.1(8) .
C26A C27A H27A 102.9 .
C26A C27A H27B 102.9 .
H27A C27A H27B 105.1 .
C28B C27A C26A 136.9(14) .
C28B C27A H27A 102.9 .
C28B C27A H27B 102.9 .
N1A C25A H25C 111.1 .
N1A C25A H25D 111.1 .
C26A C25A N1A 103.5(8) .
C26A C25A H25C 111.1 .
C26A C25A H25D 111.1 .
H25C C25A H25D 109.0 .
H28A C28A H28B 108.6 .
C29A C28A H28A 110.4 .
C29A C28A H28B 110.4 .
C29A C28A C27B 106.5(8) .
C27B C28A H28A 110.4 .
C27B C28A H28B 110.4 .
C30A C29A C28A 110.5(10) .
C30A C29A H29A 109.6 .
C30A C29A H29B 109.6 .
C28A C29A H29A 109.6 .
C28A C29A H29B 109.6 .
H29A C29A H29B 108.1 .
C26B C27B C28A 107.8(7) .
C26B C27B H27C 110.1 .
C26B C27B H27D 110.1 .
C28A C27B H27C 110.1 .
C28A C27B H27D 110.1 .
H27C C27B H27D 108.5 .
C16 N1 C25 128.5(3) .
C16 N1 C25C 122.8(5) .
C2 N1 C16 108.4(3) .
C2 N1 C25 122.2(3) .
C2 N1 C25C 117.1(5) .
C25 N1 C25C 39.9(5) .
C16 C15 C14 106.7(3) .
C17 C15 C14 130.8(3) .
C17 C15 C16 122.5(3) .
C14 C13 H13 121.1 .
C12 C13 H13 121.1 .
C12 C13 C14 117.7(3) .
C13 C14 C15 134.6(3) .
C13 C14 C2 119.3(3) .
C2 C14 C15 106.1(3) .
N1 C16 C15 108.4(3) .
C17 C16 N1 129.4(3) 3_665
C17 C16 C15 122.1(3) 3_665
C13 C12 C4 122.3(3) .
C13 C12 C11 129.1(4) .
C4 C12 C11 108.5(3) .
C19 C18 C17 121.0(3) .
C19 C18 C23 118.4(3) .
C23 C18 C17 120.5(3) .
C12 C4 C5 108.3(3) .
C3 C4 C12 121.3(3) .
C3 C4 C5 130.4(4) .
C5 C10 C11 108.7(3) .
C9 C10 C11 130.1(4) .
C9 C10 C5 121.2(4) .
N1 C2 C14 110.4(3) .
N1 C2 C3 127.2(3) .
C3 C2 C14 122.4(3) .
C15 C17 C18 119.1(3) .
C16 C17 C15 115.4(3) 3_665
C16 C17 C18 125.5(3) 3_665
O24 C11 C12 127.8(4) .
O24 C11 C10 126.2(3) .
C12 C11 C10 106.0(4) .
C10 C5 C4 108.5(3) .
C6 C5 C4 131.4(4) .
C6 C5 C10 120.1(3) .
C18 C19 H19 119.6 .
C20 C19 C18 120.7(4) .
C20 C19 H19 119.6 .
C10 C9 H9 120.9 .
C8 C9 C10 118.1(4) .
C8 C9 H9 120.9 .
C4 C3 C2 116.9(3) .
C4 C3 H3 121.5 .
C2 C3 H3 121.5 .
C23 C22 H22 120.0 .
C21 C22 H22 120.0 .
C21 C22 C23 120.0(4) .
C18 C23 H23 119.5 .
C22 C23 C18 121.0(4) .
C22 C23 H23 119.5 .
C19 C20 H20 120.2 .
C19 C20 C21 119.7(4) .
C21 C20 H20 120.2 .
C9 C8 H8 119.4 .
C7 C8 C9 121.2(4) .
C7 C8 H8 119.4 .
C22 C21 C20 120.1(4) .
C22 C21 H21 120.0 .
C20 C21 H21 120.0 .
C5 C6 H6 120.6 .
C5 C6 C7 118.8(4) .
C7 C6 H6 120.6 .
C8 C7 C6 120.6(4) .
C8 C7 H7 119.7 .
C6 C7 H7 119.7 .
H26E C26 H26F 110.0 .
C25 C26 H26E 112.5 .
C25 C26 H26F 112.5 .
C25 C26 C27C 96.2(6) .
C27C C26 H26E 112.5 .
C27C C26 H26F 112.5 .
H27E C27 H27F 108.8 .
C28 C27 H27E 110.7 .
C28 C27 H27F 110.7 .
C28 C27 C26C 105.2(13) .
C26C C27 H27E 110.7 .
C26C C27 H27F 110.7 .
C27 C28 H28E 103.4 .
C27 C28 H28F 103.4 .
C27 C28 C29C 135.0(17) .
H28E C28 H28F 105.3 .
C29C C28 H28E 103.4 .
C29C C28 H28F 103.4 .
C28 C29C H29E 104.8 .
C28 C29C H29F 104.8 .
H29E C29C H29F 105.8 .
C30 C29C C28 129.8(15) .
C30 C29C H29E 104.8 .
C30 C29C H29F 104.8 .
H29G C29 H29H 108.5 .
C30 C29 H29G 110.2 .
C30 C29 H29H 110.2 .
C28C C29 H29G 110.2 .
C28C C29 H29H 110.2 .
C28C C29 C30 107.7(12) .
C29C C30 H30J 109.5 .
C29C C30 H30K 109.5 .
C29C C30 H30L 109.5 .
C29C C30 H30G 135.3 .
C29C C30 H30H 66.3 .
C29C C30 H30I 113.6 .
C29 C30 C29C 44.7(8) .
C29 C30 H30J 103.1 .
C29 C30 H30K 144.7 .
C29 C30 H30L 70.6 .
C29 C30 H30G 109.5 .
C29 C30 H30H 109.5 .
C29 C30 H30I 109.5 .
H30J C30 H30K 109.5 .
H30J C30 H30L 109.5 .
H30J C30 H30G 30.5 .
H30J C30 H30H 84.6 .
H30J C30 H30I 136.8 .
H30K C30 H30L 109.5 .
H30K C30 H30G 105.5 .
H30K C30 H30H 61.7 .
H30K C30 H30I 52.4 .
H30L C30 H30G 83.3 .
H30L C30 H30H 165.7 .
H30L C30 H30I 58.7 .
H30G C30 H30H 109.5 .
H30G C30 H30I 109.5 .
H30H C30 H30I 109.5 .
N1 C25 C26 110.8(6) .
N1 C25 H25E 109.5 .
N1 C25 H25F 109.5 .
C26 C25 H25E 109.5 .
C26 C25 H25F 109.5 .
H25E C25 H25F 108.1 .
C29 C28C H28G 109.4 .
C29 C28C H28H 109.4 .
C29 C28C C27C 111.0(15) .
H28G C28C H28H 108.0 .
C27C C28C H28G 109.4 .
C27C C28C H28H 109.4 .
H30D C30B H30E 109.5 .
H30D C30B H30F 109.5 .
H30E C30B H30F 109.5 .
C29B C30B H30D 109.5 .
C29B C30B H30E 109.5 .
C29B C30B H30F 109.5 .
C26 C27C H27G 112.1 .
C26 C27C H27H 112.1 .
C28C C27C C26 98.6(12) .
C28C C27C H27G 112.1 .
C28C C27C H27H 112.1 .
H27G C27C H27H 109.7 .
C30B C29B H29C 112.2 .
C30B C29B H29D 112.2 .
H29C C29B H29D 109.8 .
C28B C29B C30B 98(2) .
C28B C29B H29C 112.2 .
C28B C29B H29D 112.2 .
N1 C25C H25G 111.4 .
N1 C25C H25H 111.4 .
H25G C25C H25H 109.3 .
C26C C25C N1 101.9(14) .
C26C C25C H25G 111.4 .
C26C C25C H25H 111.4 .
C27 C26C H26G 113.3 .
C27 C26C H26H 113.3 .
C25C C26C C27 91.8(13) .
C25C C26C H26G 113.3 .
C25C C26C H26H 113.3 .
H26G C26C H26H 110.6 .
C27A C28B C29B 136(2) .
C27A C28B H28C 103.0 .
C27A C28B H28D 103.0 .
C29B C28B H28C 103.0 .
C29B C28B H28D 103.0 .
H28C C28B H28D 105.1 .

loop_
_geom_bond_atom_site_label_1
_geom_bond_atom_site_label_2
_geom_bond_distance
_geom_bond_site_symmetry_2
C15A C16A 1.420(4) .
C15A C17A 1.400(4) .
C15A C14A 1.448(4) .
C16A C17A 1.390(4) 3_565
C16A N1A 1.399(4) .
C17A C16A 1.391(4) 3_565
C17A C18A 1.503(4) .
C4A C12A 1.410(4) .
C4A C5A 1.475(4) .
C4A C3A 1.369(4) .
N1A C2A 1.374(4) .
N1A C25B 1.460(7) .
N1A C25A 1.586(10) .
C12A C13A 1.374(4) .
C12A C11A 1.473(4) .
C14A C13A 1.392(4) .
C14A C2A 1.422(4) .
C18A C19A 1.378(4) .
C18A C23A 1.380(4) .
O24A C11A 1.218(3) .
C13A H13A 0.9300 .
C11A C10A 1.492(4) .
C5A C10A 1.392(4) .
C5A C6A 1.382(4) .
C2A C3A 1.396(4) .
C19A H19A 0.9300 .
C19A C20A 1.382(4) .
C3A H3A 0.9300 .
C10A C9A 1.370(5) .
C21A H21A 0.9300 .
C21A C22A 1.366(5) .
C21A C20A 1.362(5) .
C22A H22A 0.9300 .
C22A C23A 1.374(4) .
C23A H23A 0.9300 .
C20A H20A 0.9300 .
C9A H9A 0.9300 .
C9A C8A 1.381(5) .
C7A H7A 0.9300 .
C7A C6A 1.376(5) .
C7A C8A 1.373(5) .
C6A H6A 0.9300 .
C8A H8A 0.9300 .
C30A H30A 0.9600 .
C30A H30B 0.9600 .
C30A H30C 0.9600 .
C30A C29A 1.439(12) .
C26B H26A 0.9700 .
C26B H26B 0.9700 .
C26B C25B 1.544(10) .
C26B C27B 1.428(10) .
C25B H25A 0.9700 .
C25B H25B 0.9700 .
C26A H26C 0.9700 .
C26A H26D 0.9700 .
C26A C27A 1.587(11) .
C26A C25A 1.438(11) .
C27A H27A 0.9700 .
C27A H27B 0.9700 .
C27A C28B 1.156(19) .
C25A H25C 0.9700 .
C25A H25D 0.9700 .
C28A H28A 0.9700 .
C28A H28B 0.9700 .
C28A C29A 1.533(11) .
C28A C27B 1.714(15) .
C29A H29A 0.9700 .
C29A H29B 0.9700 .
C27B H27C 0.9700 .
C27B H27D 0.9700 .
N1 C16 1.405(4) .
N1 C2 1.378(4) .
N1 C25 1.459(6) .
N1 C25C 1.577(17) .
O24 C11 1.220(4) .
C15 C14 1.457(4) .
C15 C16 1.423(4) .
C15 C17 1.401(4) .
C13 H13 0.9300 .
C13 C14 1.394(4) .
C13 C12 1.375(4) .
C14 C2 1.408(5) .
C16 C17 1.391(4) 3_665
C12 C4 1.401(5) .
C12 C11 1.481(5) .
C18 C17 1.491(4) .
C18 C19 1.379(5) .
C18 C23 1.387(4) .
C4 C5 1.482(4) .
C4 C3 1.360(5) .
C10 C11 1.481(5) .
C10 C5 1.395(5) .
C10 C9 1.382(4) .
C2 C3 1.404(4) .
C17 C16 1.391(4) 3_665
C5 C6 1.371(5) .
C19 H19 0.9300 .
C19 C20 1.374(5) .
C9 H9 0.9300 .
C9 C8 1.379(6) .
C3 H3 0.9300 .
C22 H22 0.9300 .
C22 C23 1.371(5) .
C22 C21 1.361(6) .
C23 H23 0.9300 .
C20 H20 0.9300 .
C20 C21 1.388(5) .
C8 H8 0.9300 .
C8 C7 1.375(6) .
C21 H21 0.9300 .
C6 H6 0.9300 .
C6 C7 1.395(5) .
C7 H7 0.9300 .
C26 H26E 0.9700 .
C26 H26F 0.9700 .
C26 C25 1.551(8) .
C26 C27C 1.73(2) .
C27 H27E 0.9700 .
C27 H27F 0.9700 .
C27 C28 1.383(13) .
C27 C26C 1.81(2) .
C28 H28E 0.9700 .
C28 H28F 0.9700 .
C28 C29C 1.51(2) .
C29C H29E 0.9700 .
C29C H29F 0.9700 .
C29C C30 1.492(16) .
C29 H29G 0.9700 .
C29 H29H 0.9700 .
C29 C30 1.429(11) .
C29 C28C 1.254(18) .
C30 H30J 0.9600 .
C30 H30K 0.9600 .
C30 H30L 0.9600 .
C30 H30G 0.9600 .
C30 H30H 0.9600 .
C30 H30I 0.9600 .
C25 H25E 0.9700 .
C25 H25F 0.9700 .
C28C H28G 0.9700 .
C28C H28H 0.9700 .
C28C C27C 1.588(16) .
C30B H30D 0.9600 .
C30B H30E 0.9600 .
C30B H30F 0.9600 .
C30B C29B 1.540(18) .
C27C H27G 0.9700 .
C27C H27H 0.9700 .
C29B H29C 0.9700 .
C29B H29D 0.9700 .
C29B C28B 1.510(18) .
C25C H25G 0.9700 .
C25C H25H 0.9700 .
C25C C26C 1.464(16) .
C26C H26G 0.9700 .
C26C H26H 0.9700 .
C28B H28C 0.9700 .
C28B H28D 0.9700 .
